data_4100408
loop_
_publ_author_name
Balana,A.I.
Carmona,D.
Lahoz,F.J.
Lamata,M.P.
Merino,P.
Oro,L.A.
Rodriguez,R.
Tejero,T.
Viguri,F.

_journal_name_full 'Journal of the American Chemical Society'
_journal_year 2005
_chemical_absolute_configuration rmad
_chemical_formula_moiety 'C41 H48 Ir N O P2, 2(Sb F6), C H2 Cl2'
_chemical_formula_sum 'C42 H50 Cl2 F12 Ir N O P2 Sb2'
_chemical_formula_weight 1381.37
_space_group_IT_number 92
_space_group_name_Hall 'P 4abw 2nw'
_space_group_name_H-M_alt 'P 41 21 2'
_symmetry_cell_setting tetragonal
_symmetry_space_group_name_Hall 'P 4abw 2nw'
_symmetry_space_group_name_H-M 'P 41 21 2'
_cell_angle_alpha 90.00
_cell_angle_beta 90.00
_cell_angle_gamma 90.00
_cell_formula_units_Z 8
_cell_length_a 13.6029(4)
_cell_length_b 13.6029(4)
_cell_length_c 51.708(3)
_cell_measurement_temperature 100(2)
_cell_volume 9567.9(7)
_diffrn_ambient_temperature 100(2)
_exptl_crystal_density_diffrn 1.918
_cod_database_code 4100408

loop_
_symmetry_equiv_pos_as_xyz
'x, y, z'
'-x, -y, z+1/2'
'-y+1/2, x+1/2, z+1/4'
'y+1/2, -x+1/2, z+3/4'
'-x+1/2, y+1/2, -z+1/4'
'x+1/2, -y+1/2, -z+3/4'
'y, x, -z'
'-y, -x, -z+1/2'

loop_
_atom_site_label
_atom_site_type_symbol
_atom_site_fract_x
_atom_site_fract_y
_atom_site_fract_z
_atom_site_U_iso_or_equiv
_atom_site_adp_type
_atom_site_occupancy
_atom_site_symmetry_multiplicity
_atom_site_calc_flag
_atom_site_refinement_flags
_atom_site_disorder_assembly
_atom_site_disorder_group
Ir1 Ir 0.93426(4) 0.38801(5) 0.042306(11) 0.03327(16) Uani 1 1 d . . .
P1 P 0.8958(3) 0.2739(3) 0.07368(8) 0.0352(9) Uani 1 1 d . . .
P2 P 0.8762(3) 0.5016(3) 0.07292(8) 0.0368(10) Uani 1 1 d . . .
O1 O 1.0662(8) 0.4127(8) 0.0637(2) 0.046(3) Uani 1 1 d . . .
N1 N 1.1473(10) 0.3605(10) 0.0643(3) 0.047(4) Uani 1 1 d . . .
C1 C 0.9818(13) 0.3227(12) 0.0052(3) 0.040(4) Uani 1 1 d U . .
C2 C 1.0013(11) 0.4274(13) 0.0043(3) 0.038(4) Uani 1 1 d . . .
C3 C 0.9129(12) 0.4805(13) 0.0059(3) 0.041(4) Uani 1 1 d . . .
C4 C 0.8362(12) 0.4049(12) 0.0095(3) 0.039(4) Uani 1 1 d U . .
C5 C 0.8746(14) 0.3112(12) 0.0072(3) 0.044(5) Uani 1 1 d . . .
C6 C 1.0541(16) 0.2435(15) -0.0036(4) 0.066(6) Uani 1 1 d . . .
H6A H 1.0341 0.1798 0.0035 0.099 Uiso 1 1 calc R . .
H6B H 1.1202 0.2599 0.0026 0.099 Uiso 1 1 calc R . .
H6C H 1.0544 0.2402 -0.0226 0.099 Uiso 1 1 calc R . .
C7 C 1.1034(14) 0.4702(15) 0.0011(4) 0.066(6) Uani 1 1 d . . .
H7A H 1.1170 0.4804 -0.0173 0.100 Uiso 1 1 calc R . .
H7B H 1.1520 0.4246 0.0083 0.100 Uiso 1 1 calc R . .
H7C H 1.1074 0.5332 0.0102 0.100 Uiso 1 1 calc R . .
C8 C 0.9009(17) 0.5876(12) 0.0026(3) 0.062(5) Uani 1 1 d . . .
H8A H 0.9592 0.6214 0.0093 0.094 Uiso 1 1 calc R . .
H8B H 0.8426 0.6095 0.0122 0.094 Uiso 1 1 calc R . .
H8C H 0.8929 0.6030 -0.0158 0.094 Uiso 1 1 calc R . .
C9 C 0.7252(16) 0.4250(17) 0.0067(3) 0.072(6) Uani 1 1 d . . .
H9A H 0.7086 0.4328 -0.0116 0.107 Uiso 1 1 calc R . .
H9B H 0.7083 0.4854 0.0161 0.107 Uiso 1 1 calc R . .
H9C H 0.6881 0.3698 0.0140 0.107 Uiso 1 1 calc R . .
C10 C 0.8205(13) 0.2199(13) 0.0039(3) 0.048(5) Uani 1 1 d . . .
H10A H 0.7771 0.2096 0.0188 0.073 Uiso 1 1 calc R . .
H10B H 0.8669 0.1649 0.0026 0.073 Uiso 1 1 calc R . .
H10C H 0.7811 0.2234 -0.0119 0.073 Uiso 1 1 calc R . .
C11 C 0.7792(11) 0.2068(13) 0.0704(3) 0.037(4) Uani 1 1 d . . .
C12 C 0.6968(13) 0.2600(14) 0.0616(3) 0.045(4) Uani 1 1 d . . .
H12 H 0.7044 0.3256 0.0556 0.055 Uiso 1 1 calc R . .
C13 C 0.6053(16) 0.2168(16) 0.0616(3) 0.066(6) Uani 1 1 d . . .
H13 H 0.5480 0.2533 0.0574 0.079 Uiso 1 1 calc R . .
C14 C 0.6000(15) 0.1171(16) 0.0681(4) 0.068(6) Uani 1 1 d . . .
H14 H 0.5384 0.0845 0.0669 0.081 Uiso 1 1 calc R . .
C15 C 0.6792(15) 0.0658(17) 0.0760(4) 0.066(6) Uani 1 1 d . . .
H15 H 0.6739 -0.0022 0.0801 0.079 Uiso 1 1 calc R . .
C16 C 0.7662(12) 0.1125(12) 0.0781(3) 0.042(4) Uani 1 1 d . . .
H16 H 0.8205 0.0780 0.0852 0.051 Uiso 1 1 calc R . .
C17 C 0.9841(13) 0.1767(13) 0.0799(4) 0.045(4) Uani 1 1 d . . .
C18 C 0.9943(11) 0.1030(13) 0.0619(3) 0.044(4) Uani 1 1 d . . .
H18 H 0.9537 0.1018 0.0470 0.053 Uiso 1 1 calc R . .
C19 C 1.0644(15) 0.0302(14) 0.0658(4) 0.061(6) Uani 1 1 d . . .
H19 H 1.0684 -0.0222 0.0537 0.073 Uiso 1 1 calc R . .
C20 C 1.1267(17) 0.0304(18) 0.0858(5) 0.080(7) Uani 1 1 d . . .
H20 H 1.1770 -0.0176 0.0875 0.097 Uiso 1 1 calc R . .
C21 C 1.1144(15) 0.1022(17) 0.1035(4) 0.068(6) Uani 1 1 d . . .
H21 H 1.1550 0.0998 0.1185 0.081 Uiso 1 1 calc R . .
C22 C 1.0454(11) 0.1822(13) 0.1019(4) 0.047(5) Uani 1 1 d . . .
H22 H 1.0415 0.2335 0.1143 0.057 Uiso 1 1 calc R . .
C23 C 0.9787(12) 0.5782(12) 0.0841(3) 0.043(4) Uani 1 1 d . . .
C24 C 1.0344(15) 0.6294(14) 0.0666(3) 0.057(5) Uani 1 1 d . . .
H24 H 1.0175 0.6293 0.0488 0.069 Uiso 1 1 calc R . .
C25 C 1.1159(18) 0.6814(15) 0.0752(4) 0.069(6) Uani 1 1 d . . .
H25 H 1.1537 0.7189 0.0633 0.082 Uiso 1 1 calc R . .
C26 C 1.1411(15) 0.6793(14) 0.0999(4) 0.060(5) Uani 1 1 d . . .
H26 H 1.1997 0.7117 0.1051 0.072 Uiso 1 1 calc R . .
C27 C 1.0849(17) 0.6310(16) 0.1184(4) 0.081(7) Uani 1 1 d . . .
H27 H 1.1007 0.6355 0.1362 0.097 Uiso 1 1 calc R . .
C28 C 1.0070(14) 0.5775(11) 0.1103(3) 0.049(5) Uani 1 1 d . . .
H28 H 0.9711 0.5391 0.1224 0.059 Uiso 1 1 calc R . .
C29 C 0.7761(12) 0.5852(12) 0.0643(3) 0.039(4) Uani 1 1 d . . .
C30 C 0.7941(18) 0.6848(19) 0.0604(4) 0.079(8) Uani 1 1 d . . .
H30 H 0.8589 0.7101 0.0619 0.095 Uiso 1 1 calc R . .
C31 C 0.7167(18) 0.747(2) 0.0545(4) 0.085(9) Uani 1 1 d . . .
H31 H 0.7293 0.8148 0.0522 0.102 Uiso 1 1 calc R . .
C32 C 0.629(2) 0.7152(19) 0.0519(4) 0.080(8) Uani 1 1 d . . .
H32 H 0.5775 0.7601 0.0479 0.096 Uiso 1 1 calc R . .
C33 C 0.6074(16) 0.6188(19) 0.0549(4) 0.072(6) Uani 1 1 d . . .
H33 H 0.5424 0.5954 0.0523 0.086 Uiso 1 1 calc R . .
C34 C 0.6829(16) 0.5536(18) 0.0620(4) 0.072(6) Uani 1 1 d . . .
H34 H 0.6679 0.4865 0.0653 0.086 Uiso 1 1 calc R . .
C35 C 0.8263(14) 0.4324(15) 0.1004(3) 0.055(5) Uani 1 1 d . . .
H35A H 0.8280 0.4743 0.1160 0.066 Uiso 1 1 calc R . .
H35B H 0.7568 0.4156 0.0968 0.066 Uiso 1 1 calc R . .
C36 C 0.8830(12) 0.3396(11) 0.1055(3) 0.039(4) Uani 1 1 d . . .
H36 H 0.9503 0.3584 0.1114 0.046 Uiso 1 1 calc R . .
C37 C 0.8365(13) 0.2768(13) 0.1262(3) 0.050(5) Uani 1 1 d . . .
H37A H 0.8346 0.3136 0.1425 0.075 Uiso 1 1 calc R . .
H37C H 0.8753 0.2167 0.1286 0.075 Uiso 1 1 calc R . .
H37B H 0.7694 0.2593 0.1211 0.075 Uiso 1 1 calc R . .
C38 C 1.1695(13) 0.2769(14) 0.0535(4) 0.052(5) Uani 1 1 d . . .
H38 H 1.1255 0.2403 0.0430 0.063 Uiso 1 1 calc R . .
C39 C 1.2720(14) 0.2453(16) 0.0596(4) 0.071(6) Uani 1 1 d . . .
H39A H 1.3141 0.2460 0.0440 0.085 Uiso 1 1 calc R . .
H39B H 1.2732 0.1787 0.0674 0.085 Uiso 1 1 calc R . .
C40 C 1.3048(17) 0.3252(17) 0.0795(5) 0.078(7) Uani 1 1 d . . .
H40B H 1.3063 0.2974 0.0972 0.093 Uiso 1 1 calc R . .
H40A H 1.3712 0.3500 0.0752 0.093 Uiso 1 1 calc R . .
C41 C 1.2302(12) 0.4073(16) 0.0779(3) 0.061(6) Uani 1 1 d . . .
H41B H 1.2105 0.4302 0.0953 0.073 Uiso 1 1 calc R . .
H41A H 1.2562 0.4638 0.0679 0.073 Uiso 1 1 calc R . .
Sb1 Sb 0.87979(8) 0.38054(8) 0.921950(18) 0.0365(2) Uani 1 1 d . . .
F1 F 0.8830(10) 0.3121(8) 0.89067(19) 0.073(3) Uani 1 1 d . . .
F2 F 0.8742(10) 0.4490(9) 0.95279(17) 0.079(4) Uani 1 1 d . . .
F3 F 1.0149(8) 0.3640(7) 0.9262(2) 0.064(3) Uani 1 1 d . . .
F4 F 0.7452(8) 0.3963(10) 0.9172(2) 0.079(4) Uani 1 1 d . . .
F5 F 0.8609(8) 0.2634(7) 0.9398(2) 0.064(3) Uani 1 1 d . . .
F6 F 0.9033(8) 0.4981(7) 0.9045(2) 0.062(3) Uani 1 1 d . . .
Sb2 Sb 0.41679(9) 0.41679(9) 0.0000 0.0480(5) Uani 1 2 d S . .
F7 F 0.4767(11) 0.3551(14) 0.0278(3) 0.124(6) Uani 1 1 d . . .
F8 F 0.3441(12) 0.4884(15) 0.0227(4) 0.136(7) Uani 1 1 d . . .
F9 F 0.3211(9) 0.3211(9) 0.0000 0.070(5) Uani 1 2 d S . .
F10 F 0.5140(9) 0.5140(9) 0.0000 0.090(6) Uani 1 2 d S . .
Sb3 Sb 0.90033(8) 0.90033(8) 0.0000 0.0490(4) Uani 1 2 d S . .
F11 F 0.9970(8) 0.9970(8) 0.0000 0.075(5) Uani 1 2 d S . .
F12 F 0.8034(7) 0.8034(7) 0.0000 0.063(4) Uani 1 2 d S . .
F13 F 0.8361(8) 0.9647(9) 0.0266(2) 0.072(3) Uani 1 1 d . . .
F14 F 0.9736(8) 0.8291(9) 0.0240(2) 0.071(3) Uani 1 1 d . . .
Cl1 Cl 0.8958(8) 0.8768(8) 0.0992(2) 0.168(4) Uani 1 1 d . . .
Cl2 Cl 0.9692(9) 0.9614(9) 0.1458(2) 0.173(5) Uani 1 1 d . . .
C42 C 0.989(2) 0.857(2) 0.1247(6) 0.119(10) Uani 1 1 d . . .

loop_
_atom_site_aniso_label
_atom_site_aniso_U_11
_atom_site_aniso_U_22
_atom_site_aniso_U_33
_atom_site_aniso_U_23
_atom_site_aniso_U_13
_atom_site_aniso_U_12
Ir1 0.0346(3) 0.0330(3) 0.0322(3) 0.0027(3) 0.0033(3) 0.0001(3)
P1 0.036(2) 0.040(2) 0.030(2) 0.0049(17) 0.0029(19) -0.0070(19)
P2 0.037(2) 0.035(2) 0.039(2) 0.0024(18) -0.0022(19) -0.0030(18)
O1 0.040(6) 0.044(7) 0.054(7) -0.005(5) -0.025(5) 0.000(6)
N1 0.051(9) 0.038(9) 0.052(9) 0.005(7) -0.008(7) 0.009(7)
C1 0.049(8) 0.044(8) 0.028(6) -0.012(6) 0.015(6) 0.013(6)
C2 0.037(9) 0.057(11) 0.020(7) -0.002(7) -0.011(6) 0.009(8)
C3 0.037(10) 0.064(11) 0.021(7) 0.003(7) 0.002(7) 0.003(8)
C4 0.044(7) 0.049(8) 0.026(6) 0.010(6) -0.017(6) 0.006(6)
C5 0.057(12) 0.050(11) 0.025(8) 0.014(7) -0.026(8) -0.036(9)
C6 0.084(16) 0.066(13) 0.047(11) -0.003(10) -0.003(11) 0.019(11)
C7 0.045(11) 0.076(14) 0.079(14) 0.021(11) 0.010(11) 0.002(10)
C8 0.106(17) 0.042(11) 0.039(9) 0.006(8) -0.019(10) -0.011(10)
C9 0.097(17) 0.093(17) 0.026(9) -0.006(10) -0.013(10) 0.012(13)
C10 0.047(11) 0.064(12) 0.035(9) -0.004(9) 0.008(8) -0.009(9)
C11 0.027(9) 0.066(12) 0.018(7) 0.005(7) 0.001(6) -0.013(8)
C12 0.041(10) 0.056(12) 0.039(10) 0.000(8) 0.009(8) -0.015(8)
C13 0.062(13) 0.086(16) 0.050(11) 0.001(10) 0.007(11) -0.016(12)
C14 0.058(13) 0.064(13) 0.081(13) -0.017(11) 0.005(11) -0.044(12)
C15 0.059(13) 0.075(14) 0.064(13) 0.019(12) 0.001(11) -0.010(11)
C16 0.040(9) 0.029(8) 0.058(10) 0.004(8) 0.003(8) -0.017(8)
C17 0.041(10) 0.043(10) 0.052(11) 0.022(9) 0.008(9) -0.002(8)
C18 0.033(9) 0.049(11) 0.050(10) -0.003(9) 0.005(7) -0.008(8)
C19 0.050(12) 0.046(11) 0.087(15) 0.013(10) 0.032(12) -0.001(10)
C20 0.048(14) 0.075(16) 0.12(2) 0.023(16) 0.005(15) -0.007(12)
C21 0.052(12) 0.087(16) 0.064(13) 0.032(13) -0.007(11) 0.005(12)
C22 0.020(9) 0.053(11) 0.069(12) 0.020(9) -0.016(8) -0.008(7)
C23 0.047(10) 0.028(9) 0.054(11) -0.001(8) -0.001(8) -0.002(7)
C24 0.084(15) 0.046(12) 0.042(10) -0.006(9) -0.005(10) 0.011(10)
C25 0.091(16) 0.063(13) 0.052(12) -0.006(10) -0.014(12) -0.027(12)
C26 0.054(13) 0.046(12) 0.081(14) 0.004(11) -0.013(11) -0.015(9)
C27 0.107(19) 0.072(14) 0.064(12) -0.001(11) -0.061(13) -0.026(13)
C28 0.077(13) 0.022(8) 0.049(10) 0.008(7) -0.021(9) -0.013(8)
C29 0.045(10) 0.044(11) 0.029(8) -0.018(7) 0.002(7) 0.012(8)
C30 0.077(16) 0.11(2) 0.047(12) 0.028(13) 0.010(11) 0.043(15)
C31 0.068(16) 0.13(2) 0.051(12) 0.007(13) 0.025(12) 0.067(17)
C32 0.10(2) 0.087(18) 0.048(12) -0.005(12) -0.016(13) 0.066(17)
C33 0.048(11) 0.091(17) 0.077(14) -0.017(13) -0.011(11) -0.001(13)
C34 0.062(14) 0.077(16) 0.078(15) -0.033(13) 0.007(12) 0.011(12)
C35 0.053(11) 0.065(12) 0.047(10) -0.008(10) 0.000(9) -0.013(10)
C36 0.033(9) 0.045(9) 0.038(8) -0.011(7) -0.006(8) -0.008(8)
C37 0.061(12) 0.063(12) 0.025(8) -0.019(8) 0.003(8) -0.023(9)
C38 0.037(10) 0.052(12) 0.068(12) 0.007(10) -0.004(9) -0.001(8)
C39 0.050(13) 0.068(15) 0.094(17) 0.020(12) 0.020(12) 0.022(11)
C40 0.068(15) 0.087(17) 0.078(16) 0.004(14) -0.011(13) -0.011(13)
C41 0.045(10) 0.104(18) 0.034(9) -0.028(10) -0.013(8) 0.011(11)
Sb1 0.0423(6) 0.0381(6) 0.0289(5) 0.0036(4) 0.0017(5) 0.0004(5)
F1 0.097(9) 0.074(8) 0.049(6) -0.030(6) 0.002(7) 0.002(7)
F2 0.113(10) 0.093(9) 0.032(5) -0.027(5) -0.020(6) 0.048(8)
F3 0.055(6) 0.045(6) 0.092(8) 0.016(6) -0.011(6) -0.010(5)
F4 0.046(6) 0.104(10) 0.086(8) -0.022(8) -0.013(6) 0.002(7)
F5 0.061(7) 0.052(6) 0.080(8) 0.025(6) 0.010(6) -0.017(5)
F6 0.072(8) 0.042(6) 0.070(7) 0.022(5) -0.001(6) 0.001(5)
Sb2 0.0470(6) 0.0470(6) 0.0499(10) 0.0125(5) -0.0125(5) 0.0015(7)
F7 0.080(10) 0.172(17) 0.118(12) 0.061(12) -0.033(9) -0.009(10)
F8 0.087(11) 0.165(17) 0.155(16) -0.037(14) -0.002(11) -0.032(11)
F9 0.070(7) 0.070(7) 0.072(11) 0.019(6) -0.019(6) 0.000(9)
F10 0.055(7) 0.055(7) 0.160(19) 0.014(8) -0.014(8) 0.007(9)
Sb3 0.0356(6) 0.0356(6) 0.0756(12) -0.0076(6) 0.0076(6) -0.0030(7)
F11 0.056(6) 0.056(6) 0.111(14) -0.006(7) 0.006(7) -0.016(8)
F12 0.059(6) 0.059(6) 0.070(10) -0.012(7) 0.012(7) -0.027(8)
F13 0.051(7) 0.084(9) 0.080(8) -0.020(7) 0.013(6) 0.003(6)
F14 0.046(6) 0.076(8) 0.090(9) 0.010(7) -0.007(6) -0.012(6)
Cl1 0.158(9) 0.158(9) 0.186(10) 0.000(8) 0.037(8) -0.079(8)
Cl2 0.196(11) 0.149(9) 0.174(10) -0.027(8) 0.057(9) -0.019(8)
C42 0.10(2) 0.14(3) 0.12(2) 0.00(2) 0.013(19) -0.02(2)

loop_
_geom_bond_atom_site_label_1
_geom_bond_atom_site_label_2
_geom_bond_distance
_geom_bond_site_symmetry_2
_geom_bond_publ_flag
Ir1 O1 2.135(10) . ?
Ir1 C4 2.171(14) . ?
Ir1 C1 2.212(14) . ?
Ir1 C2 2.232(15) . ?
Ir1 C5 2.245(14) . ?
Ir1 C3 2.284(15) . ?
Ir1 P1 2.305(4) . ?
Ir1 P2 2.349(4) . ?
P1 C17 1.814(18) . ?
P1 C11 1.838(15) . ?
P1 C36 1.878(15) . ?
P2 C29 1.829(17) . ?
P2 C35 1.833(18) . ?
P2 C23 1.835(17) . ?
O1 N1 1.313(16) . ?
N1 C38 1.30(2) . ?
N1 C41 1.47(2) . ?
C1 C2 1.45(2) . ?
C1 C5 1.47(2) . ?
C1 C6 1.53(2) . ?
C2 C3 1.40(2) . ?
C2 C7 1.52(2) . ?
C3 C8 1.48(2) . ?
C3 C4 1.48(2) . ?
C4 C5 1.38(2) . ?
C4 C9 1.54(3) . ?
C5 C10 1.45(2) . ?
C6 H6A 0.9800 . ?
C6 H6B 0.9800 . ?
C6 H6C 0.9800 . ?
C7 H7A 0.9800 . ?
C7 H7B 0.9800 . ?
C7 H7C 0.9800 . ?
C8 H8A 0.9800 . ?
C8 H8B 0.9800 . ?
C8 H8C 0.9800 . ?
C9 H9A 0.9800 . ?
C9 H9B 0.9800 . ?
C9 H9C 0.9800 . ?
C10 H10A 0.9800 . ?
C10 H10B 0.9800 . ?
C10 H10C 0.9800 . ?
C11 C16 1.35(2) . ?
C11 C12 1.41(2) . ?
C12 C13 1.38(3) . ?
C12 H12 0.9500 . ?
C13 C14 1.40(3) . ?
C13 H13 0.9500 . ?
C14 C15 1.35(3) . ?
C14 H14 0.9500 . ?
C15 C16 1.35(2) . ?
C15 H15 0.9500 . ?
C16 H16 0.9500 . ?
C17 C18 1.37(2) . ?
C17 C22 1.41(2) . ?
C18 C19 1.39(3) . ?
C18 H18 0.9500 . ?
C19 C20 1.34(3) . ?
C19 H19 0.9500 . ?
C20 C21 1.35(3) . ?
C20 H20 0.9500 . ?
C21 C22 1.44(3) . ?
C21 H21 0.9500 . ?
C22 H22 0.9500 . ?
C23 C24 1.37(2) . ?
C23 C28 1.41(2) . ?
C24 C25 1.39(3) . ?
C24 H24 0.9500 . ?
C25 C26 1.32(3) . ?
C25 H25 0.9500 . ?
C26 C27 1.39(3) . ?
C26 H26 0.9500 . ?
C27 C28 1.35(2) . ?
C27 H27 0.9500 . ?
C28 H28 0.9500 . ?
C29 C34 1.34(3) . ?
C29 C30 1.39(3) . ?
C30 C31 1.38(3) . ?
C30 H30 0.9500 . ?
C31 C32 1.28(4) . ?
C31 H31 0.9500 . ?
C32 C33 1.35(3) . ?
C32 H32 0.9500 . ?
C33 C34 1.41(3) . ?
C33 H33 0.9500 . ?
C34 H34 0.9500 . ?
C35 C36 1.50(2) . ?
C35 H35A 0.9900 . ?
C35 H35B 0.9900 . ?
C36 C37 1.51(2) . ?
C36 H36 1.0000 . ?
C37 H37A 0.9800 . ?
C37 H37C 0.9800 . ?
C37 H37B 0.9800 . ?
C38 C39 1.49(2) . ?
C38 H38 0.9500 . ?
C39 C40 1.56(3) . ?
C39 H39A 0.9900 . ?
C39 H39B 0.9900 . ?
C40 C41 1.51(3) . ?
C40 H40B 0.9900 . ?
C40 H40A 0.9900 . ?
C41 H41B 0.9900 . ?
C41 H41A 0.9900 . ?
Sb1 F2 1.848(9) . ?
Sb1 F5 1.858(9) . ?
Sb1 F4 1.860(10) . ?
Sb1 F6 1.862(9) . ?
Sb1 F3 1.865(10) . ?
Sb1 F1 1.867(9) . ?
Sb2 F8 1.816(18) 7 ?
Sb2 F8 1.816(18) . ?
Sb2 F9 1.841(17) . ?
Sb2 F7 1.852(14) . ?
Sb2 F7 1.852(14) 7 ?
Sb2 F10 1.871(18) . ?
Sb3 F13 1.852(11) . ?
Sb3 F13 1.852(11) 7 ?
Sb3 F11 1.860(15) . ?
Sb3 F14 1.863(12) 7 ?
Sb3 F14 1.864(12) . ?
Sb3 F12 1.865(14) . ?
Cl1 C42 1.85(3) . ?
Cl2 C42 1.81(3) . ?
